data_7150058
loop_
_publ_author_name
'Huang, Jin-Wen'
'Shi, Min'

_publ_section_title
;
 Carbolithiation of gem-aryl disubstituted methylenecyclopropanes.
;
_journal_issue 3
_journal_name_full 'Organic &amp; biomolecular chemistry'
_journal_page_first 399
_journal_page_last 400
_journal_paper_doi 10.1039/b417139j
_journal_volume 3
_journal_year 2005
_chemical_formula_sum 'C40 H36 O2'
_chemical_formula_weight 548.69
_chemical_name_systematic
;
?
;
_space_group_IT_number 19
_symmetry_cell_setting orthorhombic
_symmetry_space_group_name_Hall 'P 2ac 2ab'
_symmetry_space_group_name_H-M 'P 21 21 21'
_atom_sites_solution_hydrogens geom
_atom_sites_solution_primary direct
_atom_sites_solution_secondary difmap
_audit_creation_method SHELXL-97
_cell_angle_alpha 90.00
_cell_angle_beta 90.00
_cell_angle_gamma 90.00
_cell_formula_units_Z 4
_cell_length_a 10.113(2)
_cell_length_b 10.206(2)
_cell_length_c 29.277(7)
_cell_measurement_reflns_used 652
_cell_measurement_temperature 293(2)
_cell_measurement_theta_max 25.027
_cell_measurement_theta_min 4.866
_cell_volume 3021.8(11)
_computing_cell_refinement 'Bruker SMART'
_computing_data_collection 'Bruker SMART'
_computing_data_reduction 'Bruker SHELXTL'
_computing_molecular_graphics 'Bruker SHELXTL'
_computing_publication_material 'Bruker SHELXTL'
_computing_structure_refinement 'SHELXL-97 (Sheldrick, 1997)'
_computing_structure_solution 'SHELXS-97 (Sheldrick, 1990)'
_diffrn_ambient_temperature 293(2)
_diffrn_measured_fraction_theta_full 0.953
_diffrn_measured_fraction_theta_max 0.953
_diffrn_measurement_device_type 'CCD area detector'
_diffrn_measurement_method 'phi and omega scans'
_diffrn_radiation_monochromator graphite
_diffrn_radiation_source 'fine-focus sealed tube'
_diffrn_radiation_type MoK\a
_diffrn_radiation_wavelength 0.71073
_diffrn_reflns_av_R_equivalents 0.1626
_diffrn_reflns_av_sigmaI/netI 0.3332
_diffrn_reflns_limit_h_max 12
_diffrn_reflns_limit_h_min -12
_diffrn_reflns_limit_k_max 12
_diffrn_reflns_limit_k_min -13
_diffrn_reflns_limit_l_max 37
_diffrn_reflns_limit_l_min -32
_diffrn_reflns_number 18167
_diffrn_reflns_theta_full 28.13
_diffrn_reflns_theta_max 28.13
_diffrn_reflns_theta_min 2.11
_exptl_absorpt_coefficient_mu 0.072
_exptl_absorpt_correction_T_max 1.00000
_exptl_absorpt_correction_T_min 0.81329
_exptl_absorpt_correction_type empirical
_exptl_crystal_colour colorless
_exptl_crystal_density_diffrn 1.206
_exptl_crystal_density_method 'not measured'
_exptl_crystal_F_000 1168
_exptl_crystal_size_max 0.398
_exptl_crystal_size_mid 0.217
_exptl_crystal_size_min 0.071
_refine_diff_density_max 0.158
_refine_diff_density_min -0.159
_refine_diff_density_rms 0.037
_refine_ls_abs_structure_details 'Flack H D (1983), Acta Cryst. A39, 876-881'
_refine_ls_abs_structure_Flack -1(2)
_refine_ls_extinction_coef 0.0019(3)
_refine_ls_extinction_expression Fc^*^=kFc[1+0.001xFc^2^\l^3^/sin(2\q)]^-1/4^
_refine_ls_extinction_method SHELXL
_refine_ls_goodness_of_fit_ref 0.635
_refine_ls_hydrogen_treatment mixed
_refine_ls_matrix_type full
_refine_ls_number_parameters 413
_refine_ls_number_reflns 6835
_refine_ls_number_restraints 6
_refine_ls_restrained_S_all 0.636
_refine_ls_R_factor_all 0.2113
_refine_ls_R_factor_gt 0.0555
_refine_ls_shift/su_max 0.004
_refine_ls_shift/su_mean 0.001
_refine_ls_structure_factor_coef Fsqd
_refine_ls_weighting_details 'calc w=1/[\s^2^(Fo^2^)+(0.0101P)^2^+0.0000P] where P=(Fo^2^+2Fc^2^)/3'
_refine_ls_weighting_scheme calc
_refine_ls_wR_factor_gt 0.0742
_refine_ls_wR_factor_ref 0.1046
_reflns_number_gt 1918
_reflns_number_total 6835
_reflns_threshold_expression >2sigma(I)
_cod_data_source_file b417139j.txt
_cod_data_source_block cd2493
_cod_depositor_comments
;
The following automatic conversions were performed:
'_symmetry_cell_setting' value 'Orthorhombic' changed to 'orthorhombic'
according to '/home/saulius/struct/CIF-dictionaries/cif_core.dic'
dictionary named 'cif_core.dic' version 2.4.1 from 2010-06-29.

Automatic conversion script
Id: cif_fix_enum 1527 2010-12-29 10:47:43Z saulius 
;
_cod_original_cell_volume 3021.7(12)
_cod_original_sg_symbol_H-M P2(1)2(1)2(1)
_cod_database_code 7150058

loop_
_symmetry_equiv_pos_as_xyz
'x, y, z'
'-x+1/2, -y, z+1/2'
'-x, y+1/2, -z+1/2'
'x+1/2, -y+1/2, -z'

loop_
_atom_site_label
_atom_site_type_symbol
_atom_site_fract_x
_atom_site_fract_y
_atom_site_fract_z
_atom_site_U_iso_or_equiv
_atom_site_adp_type
_atom_site_occupancy
_atom_site_symmetry_multiplicity
_atom_site_calc_flag
_atom_site_refinement_flags
_atom_site_disorder_assembly
_atom_site_disorder_group
O1 O 0.0823(2) 0.5656(3) 0.04091(10) 0.0544(10) Uani 1 1 d . . .
H1 H 0.1312 0.5812 0.0192 0.082 Uiso 1 1 calc R . .
O2 O 0.6772(3) 0.7495(3) 0.04193(10) 0.0520(9) Uani 1 1 d . . .
C1 C 0.1679(4) 0.3851(4) 0.28262(17) 0.0397(12) Uani 1 1 d . . .
C2 C 0.1134(4) 0.3622(5) 0.24245(16) 0.0423(13) Uani 1 1 d . . .
C3 C -0.0115(5) 0.3525(6) 0.21643(18) 0.0528(15) Uani 1 1 d D . .
C4 C 0.1253(5) 0.3478(5) 0.19265(16) 0.0424(13) Uani 1 1 d . . .
C5 C 0.1696(4) 0.4611(5) 0.16254(15) 0.0372(12) Uani 1 1 d . . .
C6 C 0.1748(6) 0.5943(6) 0.18640(18) 0.0557(15) Uani 1 1 d D . .
C7 C 0.3026(5) 0.5215(5) 0.17701(17) 0.0504(14) Uani 1 1 d D . .
C8 C 0.1270(4) 0.4504(4) 0.11146(15) 0.0348(12) Uani 1 1 d . . .
C9 C 0.1558(5) 0.5783(5) 0.08310(16) 0.0384(12) Uani 1 1 d D . .
C10 C 0.2967(4) 0.6163(4) 0.07298(14) 0.0346(12) Uani 1 1 d . . .
C11 C 0.3770(4) 0.5467(4) 0.04395(14) 0.0394(12) Uani 1 1 d . . .
H11 H 0.3446 0.4698 0.0311 0.047 Uiso 1 1 calc R . .
C12 C 0.5051(4) 0.5863(4) 0.03291(14) 0.0392(13) Uani 1 1 d . . .
H12 H 0.5571 0.5365 0.0133 0.047 Uiso 1 1 calc R . .
C13 C 0.5524(4) 0.6988(5) 0.05141(15) 0.0398(12) Uani 1 1 d . . .
C14 C 0.4766(4) 0.7737(4) 0.08110(14) 0.0441(13) Uani 1 1 d . . .
H14 H 0.5104 0.8494 0.0943 0.053 Uiso 1 1 calc R . .
C15 C 0.3492(4) 0.7323(4) 0.09040(15) 0.0440(13) Uani 1 1 d . . .
H15 H 0.2962 0.7840 0.1091 0.053 Uiso 1 1 calc R . .
C16 C 0.7689(4) 0.6611(4) 0.02020(15) 0.0536(14) Uani 1 1 d . . .
H16A H 0.7733 0.5809 0.0373 0.080 Uiso 1 1 calc R . .
H16B H 0.8550 0.7007 0.0192 0.080 Uiso 1 1 calc R . .
H16C H 0.7395 0.6427 -0.0103 0.080 Uiso 1 1 calc R . .
C17 C 0.0918(4) 0.4135(4) 0.32414(16) 0.0432(13) Uani 1 1 d . . .
C18 C -0.0375(4) 0.4653(4) 0.32091(15) 0.0482(13) Uani 1 1 d . . .
H18 H -0.0744 0.4815 0.2924 0.058 Uiso 1 1 calc R . .
C19 C -0.1097(4) 0.4920(4) 0.36008(16) 0.0499(14) Uani 1 1 d . . .
H19 H -0.1947 0.5261 0.3575 0.060 Uiso 1 1 calc R . .
C20 C -0.0575(5) 0.4689(5) 0.40274(17) 0.0575(15) Uani 1 1 d . . .
H20 H -0.1063 0.4870 0.4289 0.069 Uiso 1 1 calc R . .
C21 C 0.0705(5) 0.4174(5) 0.40597(16) 0.0572(15) Uani 1 1 d . . .
H21 H 0.1072 0.4007 0.4345 0.069 Uiso 1 1 calc R . .
C22 C 0.1417(4) 0.3917(4) 0.36736(16) 0.0503(14) Uani 1 1 d . . .
H22 H 0.2269 0.3584 0.3703 0.060 Uiso 1 1 calc R . .
C23 C 0.3179(5) 0.3869(5) 0.28612(15) 0.0414(13) Uani 1 1 d . . .
C24 C 0.3838(5) 0.4927(5) 0.30488(15) 0.0547(15) Uani 1 1 d . . .
H24 H 0.3357 0.5623 0.3169 0.066 Uiso 1 1 calc R . .
C25 C 0.5201(6) 0.4963(6) 0.30599(17) 0.0735(19) Uani 1 1 d . . .
H25 H 0.5630 0.5679 0.3189 0.088 Uiso 1 1 calc R . .
C26 C 0.5932(6) 0.3943(7) 0.2880(2) 0.085(2) Uani 1 1 d . . .
H26 H 0.6851 0.3976 0.2883 0.102 Uiso 1 1 calc R . .
C27 C 0.5288(5) 0.2878(6) 0.26989(17) 0.0743(19) Uani 1 1 d . . .
H27 H 0.5769 0.2179 0.2581 0.089 Uiso 1 1 calc R . .
C28 C 0.3905(5) 0.2850(5) 0.26928(16) 0.0569(15) Uani 1 1 d . . .
H28 H 0.3472 0.2124 0.2572 0.068 Uiso 1 1 calc R . .
C29 C 0.1985(4) 0.3353(4) 0.08716(15) 0.0365(12) Uani 1 1 d . . .
C30 C 0.3147(4) 0.2814(4) 0.10471(15) 0.0430(13) Uani 1 1 d . . .
H30 H 0.3439 0.3065 0.1335 0.052 Uiso 1 1 calc R . .
C31 C 0.3869(5) 0.1914(5) 0.07983(18) 0.0575(16) Uani 1 1 d . . .
H31 H 0.4641 0.1567 0.0922 0.069 Uiso 1 1 calc R . .
C32 C 0.3466(5) 0.1523(5) 0.0373(2) 0.0634(17) Uani 1 1 d . . .
H32 H 0.3964 0.0927 0.0206 0.076 Uiso 1 1 calc R . .
C33 C 0.2314(5) 0.2027(5) 0.01982(16) 0.0580(16) Uani 1 1 d . . .
H33 H 0.2024 0.1767 -0.0089 0.070 Uiso 1 1 calc R . .
C34 C 0.1579(4) 0.2927(5) 0.04498(16) 0.0477(14) Uani 1 1 d . . .
H34 H 0.0793 0.3248 0.0329 0.057 Uiso 1 1 calc R . .
C35 C -0.0244(4) 0.4295(5) 0.11317(14) 0.0384(12) Uani 1 1 d . . .
C36 C -0.0837(4) 0.3085(5) 0.10801(14) 0.0472(14) Uani 1 1 d . . .
H36 H -0.0324 0.2359 0.1007 0.057 Uiso 1 1 calc R . .
C37 C -0.2214(5) 0.2941(6) 0.11380(18) 0.0695(18) Uani 1 1 d . . .
H37 H -0.2604 0.2129 0.1085 0.083 Uiso 1 1 calc R . .
C38 C -0.2970(5) 0.3951(6) 0.12672(18) 0.0702(19) Uani 1 1 d . . .
H38 H -0.3869 0.3829 0.1318 0.084 Uiso 1 1 calc R . .
C39 C -0.2421(5) 0.5159(6) 0.13247(17) 0.0614(16) Uani 1 1 d . . .
H39 H -0.2954 0.5862 0.1408 0.074 Uiso 1 1 calc R . .
C40 C -0.1075(5) 0.5349(5) 0.12610(15) 0.0528(14) Uani 1 1 d . . .
H40 H -0.0715 0.6179 0.1304 0.063 Uiso 1 1 calc R . .
H1' H -0.043(3) 0.268(3) 0.2167(12) 0.026(12) Uiso 1 1 d . . .
H2 H -0.060(4) 0.434(3) 0.2092(13) 0.066(17) Uiso 1 1 d D . .
H3 H 0.155(3) 0.264(3) 0.1822(11) 0.030(12) Uiso 1 1 d . . .
H4 H 0.146(3) 0.583(3) 0.2166(7) 0.036(12) Uiso 1 1 d D . .
H5 H 0.163(4) 0.671(3) 0.1674(12) 0.060(16) Uiso 1 1 d D . .
H6 H 0.342(4) 0.471(4) 0.2027(11) 0.082(18) Uiso 1 1 d D . .
H7 H 0.346(3) 0.563(3) 0.1504(8) 0.021(11) Uiso 1 1 d D . .
H8 H 0.114(3) 0.645(2) 0.1010(9) 0.001(9) Uiso 1 1 d D . .

loop_
_atom_site_aniso_label
_atom_site_aniso_U_11
_atom_site_aniso_U_22
_atom_site_aniso_U_33
_atom_site_aniso_U_23
_atom_site_aniso_U_13
_atom_site_aniso_U_12
O1 0.0311(19) 0.088(3) 0.044(2) 0.018(2) -0.0003(16) -0.0085(18)
O2 0.035(2) 0.054(2) 0.067(2) -0.0063(19) 0.0112(18) -0.0049(18)
C1 0.037(3) 0.035(3) 0.047(3) 0.006(3) 0.009(3) -0.001(3)
C2 0.034(3) 0.058(4) 0.035(3) 0.005(3) -0.001(3) 0.001(3)
C3 0.045(4) 0.067(5) 0.046(3) 0.012(4) 0.005(3) -0.007(4)
C4 0.035(3) 0.053(4) 0.040(3) 0.000(3) 0.003(3) -0.006(3)
C5 0.033(3) 0.041(3) 0.038(3) -0.003(2) -0.008(2) -0.002(3)
C6 0.064(4) 0.066(4) 0.037(4) -0.004(3) 0.004(3) -0.002(4)
C7 0.057(4) 0.065(4) 0.030(3) 0.006(3) -0.001(3) -0.003(3)
C8 0.026(3) 0.039(3) 0.040(3) -0.001(2) 0.000(2) 0.001(2)
C9 0.034(3) 0.042(3) 0.039(3) -0.001(3) 0.003(3) 0.005(3)
C10 0.031(3) 0.036(3) 0.036(3) -0.001(2) 0.001(2) 0.004(2)
C11 0.043(3) 0.034(3) 0.041(3) -0.003(3) -0.003(3) -0.002(3)
C12 0.034(3) 0.046(4) 0.037(3) 0.001(3) 0.002(2) 0.007(3)
C13 0.031(3) 0.043(3) 0.046(3) 0.002(3) 0.001(3) -0.004(3)
C14 0.044(3) 0.041(3) 0.047(3) 0.001(3) 0.002(3) 0.003(3)
C15 0.040(3) 0.037(3) 0.055(3) -0.001(3) 0.004(3) 0.008(3)
C16 0.035(3) 0.079(4) 0.047(3) 0.006(3) 0.001(3) 0.003(3)
C17 0.044(3) 0.047(3) 0.040(3) 0.004(3) -0.001(3) -0.002(3)
C18 0.045(3) 0.055(4) 0.044(3) -0.001(3) -0.004(3) 0.003(3)
C19 0.038(3) 0.062(4) 0.050(3) 0.001(3) 0.000(3) 0.002(3)
C20 0.057(4) 0.052(4) 0.063(4) 0.005(3) 0.023(3) 0.003(3)
C21 0.074(4) 0.062(4) 0.035(3) 0.008(3) 0.000(3) 0.000(3)
C22 0.044(3) 0.060(4) 0.046(3) 0.005(3) 0.007(3) -0.001(3)
C23 0.042(3) 0.057(4) 0.026(3) 0.000(3) 0.001(2) 0.011(3)
C24 0.049(4) 0.066(4) 0.050(3) -0.004(3) -0.007(3) 0.009(3)
C25 0.062(5) 0.091(5) 0.067(4) -0.007(4) -0.005(3) -0.015(4)
C26 0.050(4) 0.127(7) 0.077(5) 0.005(4) -0.019(4) 0.000(5)
C27 0.047(4) 0.102(6) 0.074(5) 0.006(4) -0.007(3) 0.028(4)
C28 0.049(3) 0.061(4) 0.061(4) -0.004(3) -0.007(3) 0.002(3)
C29 0.026(3) 0.040(3) 0.044(3) 0.001(2) 0.002(2) -0.001(2)
C30 0.039(3) 0.053(3) 0.037(3) 0.002(3) 0.008(3) -0.011(3)
C31 0.034(3) 0.057(4) 0.081(4) -0.013(3) 0.007(3) 0.003(3)
C32 0.051(4) 0.051(4) 0.088(5) -0.019(3) 0.037(4) -0.011(3)
C33 0.065(4) 0.066(4) 0.042(3) -0.014(3) 0.020(3) -0.021(3)
C34 0.038(3) 0.062(4) 0.043(3) 0.001(3) -0.003(3) -0.018(3)
C35 0.039(3) 0.041(3) 0.036(3) 0.005(3) -0.001(2) 0.001(3)
C36 0.037(3) 0.058(4) 0.046(3) 0.003(3) -0.004(2) -0.008(3)
C37 0.050(4) 0.075(5) 0.084(5) -0.003(4) 0.004(3) -0.024(4)
C38 0.034(4) 0.102(6) 0.075(4) 0.011(4) 0.006(3) -0.012(4)
C39 0.038(4) 0.077(5) 0.069(4) 0.017(3) 0.007(3) 0.011(3)
C40 0.045(3) 0.063(4) 0.051(3) 0.012(3) -0.006(3) -0.002(3)

loop_
_atom_type_symbol
_atom_type_description
_atom_type_scat_dispersion_real
_atom_type_scat_dispersion_imag
_atom_type_scat_source
C C 0.0033 0.0016 'International Tables Vol C Tables 4.2.6.8 and 6.1.1.4'
H H 0.0000 0.0000 'International Tables Vol C Tables 4.2.6.8 and 6.1.1.4'
O O 0.0106 0.0060 'International Tables Vol C Tables 4.2.6.8 and 6.1.1.4'

loop_
_geom_angle_atom_site_label_1
_geom_angle_atom_site_label_2
_geom_angle_atom_site_label_3
_geom_angle
_geom_angle_site_symmetry_1
_geom_angle_site_symmetry_3
_geom_angle_publ_flag
C9 O1 H1 109.5 . . ?
C13 O2 C16 116.0(3) . . ?
C2 C1 C17 123.7(4) . . ?
C2 C1 C23 118.6(4) . . ?
C17 C1 C23 117.7(4) . . ?
C1 C2 C4 150.1(5) . . ?
C1 C2 C3 145.9(5) . . ?
C4 C2 C3 63.4(3) . . ?
C2 C3 C4 58.1(3) . . ?
C2 C3 H1 111(2) . . ?
C4 C3 H1 107(2) . . ?
C2 C3 H2 119(3) . . ?
C4 C3 H2 112(2) . . ?
H1 C3 H2 128(3) . . ?
C2 C4 C5 121.5(4) . . ?
C2 C4 C3 58.6(3) . . ?
C5 C4 C3 120.0(5) . . ?
C2 C4 H3 116(2) . . ?
C5 C4 H3 113(2) . . ?
C3 C4 H3 117(2) . . ?
C4 C5 C6 114.9(4) . . ?
C4 C5 C7 113.7(4) . . ?
C6 C5 C7 59.2(3) . . ?
C4 C5 C8 114.9(4) . . ?
C6 C5 C8 120.6(4) . . ?
C7 C5 C8 122.2(4) . . ?
C7 C6 C5 60.7(3) . . ?
C7 C6 H4 112(2) . . ?
C5 C6 H4 108(2) . . ?
C7 C6 H5 114(3) . . ?
C5 C6 H5 117(3) . . ?
H4 C6 H5 127(4) . . ?
C6 C7 C5 60.1(3) . . ?
C6 C7 H6 118(3) . . ?
C5 C7 H6 111(3) . . ?
C6 C7 H7 108.0(19) . . ?
C5 C7 H7 110.0(19) . . ?
H6 C7 H7 130(3) . . ?
C35 C8 C29 111.8(4) . . ?
C35 C8 C5 104.6(3) . . ?
C29 C8 C5 111.3(4) . . ?
C35 C8 C9 108.3(4) . . ?
C29 C8 C9 107.5(3) . . ?
C5 C8 C9 113.3(4) . . ?
O1 C9 C10 109.9(4) . . ?
O1 C9 C8 106.3(4) . . ?
C10 C9 C8 119.5(4) . . ?
O1 C9 H8 107.6(18) . . ?
C10 C9 H8 110.2(18) . . ?
C8 C9 H8 102.5(18) . . ?
C11 C10 C15 116.2(4) . . ?
C11 C10 C9 123.2(4) . . ?
C15 C10 C9 120.4(4) . . ?
C10 C11 C12 122.8(4) . . ?
C10 C11 H11 118.6 . . ?
C12 C11 H11 118.6 . . ?
C13 C12 C11 118.7(4) . . ?
C13 C12 H12 120.7 . . ?
C11 C12 H12 120.7 . . ?
C12 C13 O2 123.7(4) . . ?
C12 C13 C14 121.4(4) . . ?
O2 C13 C14 114.9(4) . . ?
C15 C14 C13 118.0(5) . . ?
C15 C14 H14 121.0 . . ?
C13 C14 H14 121.0 . . ?
C14 C15 C10 122.8(5) . . ?
C14 C15 H15 118.6 . . ?
C10 C15 H15 118.6 . . ?
O2 C16 H16A 109.5 . . ?
O2 C16 H16B 109.5 . . ?
H16A C16 H16B 109.5 . . ?
O2 C16 H16C 109.5 . . ?
H16A C16 H16C 109.5 . . ?
H16B C16 H16C 109.5 . . ?
C22 C17 C18 117.4(4) . . ?
C22 C17 C1 122.4(4) . . ?
C18 C17 C1 120.2(4) . . ?
C19 C18 C17 120.4(4) . . ?
C19 C18 H18 119.8 . . ?
C17 C18 H18 119.8 . . ?
C20 C19 C18 121.0(5) . . ?
C20 C19 H19 119.5 . . ?
C18 C19 H19 119.5 . . ?
C19 C20 C21 118.7(5) . . ?
C19 C20 H20 120.6 . . ?
C21 C20 H20 120.6 . . ?
C22 C21 C20 120.2(5) . . ?
C22 C21 H21 119.9 . . ?
C20 C21 H21 119.9 . . ?
C21 C22 C17 122.4(5) . . ?
C21 C22 H22 118.8 . . ?
C17 C22 H22 118.8 . . ?
C28 C23 C24 118.7(5) . . ?
C28 C23 C1 120.2(5) . . ?
C24 C23 C1 121.1(5) . . ?
C25 C24 C23 120.8(5) . . ?
C25 C24 H24 119.6 . . ?
C23 C24 H24 119.6 . . ?
C24 C25 C26 120.4(6) . . ?
C24 C25 H25 119.8 . . ?
C26 C25 H25 119.8 . . ?
C27 C26 C25 119.3(6) . . ?
C27 C26 H26 120.3 . . ?
C25 C26 H26 120.3 . . ?
C26 C27 C28 119.7(6) . . ?
C26 C27 H27 120.2 . . ?
C28 C27 H27 120.2 . . ?
C23 C28 C27 121.1(5) . . ?
C23 C28 H28 119.4 . . ?
C27 C28 H28 119.4 . . ?
C34 C29 C30 117.3(4) . . ?
C34 C29 C8 120.8(4) . . ?
C30 C29 C8 121.4(4) . . ?
C31 C30 C29 120.9(5) . . ?
C31 C30 H30 119.6 . . ?
C29 C30 H30 119.6 . . ?
C32 C31 C30 121.0(5) . . ?
C32 C31 H31 119.5 . . ?
C30 C31 H31 119.5 . . ?
C31 C32 C33 118.9(5) . . ?
C31 C32 H32 120.6 . . ?
C33 C32 H32 120.6 . . ?
C32 C33 C34 120.2(5) . . ?
C32 C33 H33 119.9 . . ?
C34 C33 H33 119.9 . . ?
C29 C34 C33 121.7(5) . . ?
C29 C34 H34 119.2 . . ?
C33 C34 H34 119.2 . . ?
C36 C35 C40 116.7(4) . . ?
C36 C35 C8 123.3(4) . . ?
C40 C35 C8 119.5(4) . . ?
C35 C36 C37 120.6(5) . . ?
C35 C36 H36 119.7 . . ?
C37 C36 H36 119.7 . . ?
C38 C37 C36 121.1(6) . . ?
C38 C37 H37 119.4 . . ?
C36 C37 H37 119.4 . . ?
C37 C38 C39 120.0(5) . . ?
C37 C38 H38 120.0 . . ?
C39 C38 H38 120.0 . . ?
C38 C39 C40 120.7(5) . . ?
C38 C39 H39 119.7 . . ?
C40 C39 H39 119.7 . . ?
C39 C40 C35 120.8(5) . . ?
C39 C40 H40 119.6 . . ?
C35 C40 H40 119.6 . . ?

loop_
_geom_bond_atom_site_label_1
_geom_bond_atom_site_label_2
_geom_bond_distance
_geom_bond_site_symmetry_2
_geom_bond_publ_flag
O1 C9 1.447(5) . ?
O1 H1 0.8200 . ?
O2 C13 1.393(5) . ?
O2 C16 1.442(4) . ?
C1 C2 1.320(6) . ?
C1 C17 1.468(6) . ?
C1 C23 1.521(5) . ?
C2 C4 1.470(6) . ?
C2 C3 1.478(7) . ?
C3 C4 1.549(6) . ?
C3 H1 0.92(3) . ?
C3 H2 0.986(18) . ?
C4 C5 1.521(6) . ?
C4 H3 0.96(3) . ?
C5 C6 1.530(6) . ?
C5 C7 1.539(6) . ?
C5 C8 1.560(5) . ?
C6 C7 1.515(7) . ?
C6 H4 0.939(18) . ?
C6 H5 0.970(18) . ?
C7 H6 0.999(18) . ?
C7 H7 0.988(17) . ?
C8 C35 1.547(5) . ?
C8 C29 1.552(6) . ?
C8 C9 1.574(6) . ?
C9 C10 1.507(6) . ?
C9 H8 0.957(17) . ?
C10 C11 1.373(5) . ?
C10 C15 1.393(5) . ?
C11 C12 1.395(5) . ?
C11 H11 0.9300 . ?
C12 C13 1.357(5) . ?
C12 H12 0.9300 . ?
C13 C14 1.388(5) . ?
C14 C15 1.383(5) . ?
C14 H14 0.9300 . ?
C15 H15 0.9300 . ?
C16 H16A 0.9600 . ?
C16 H16B 0.9600 . ?
C16 H16C 0.9600 . ?
C17 C22 1.380(6) . ?
C17 C18 1.414(5) . ?
C18 C19 1.387(5) . ?
C18 H18 0.9300 . ?
C19 C20 1.376(5) . ?
C19 H19 0.9300 . ?
C20 C21 1.400(6) . ?
C20 H20 0.9300 . ?
C21 C22 1.365(5) . ?
C21 H21 0.9300 . ?
C22 H22 0.9300 . ?
C23 C28 1.365(6) . ?
C23 C24 1.383(6) . ?
C24 C25 1.379(6) . ?
C24 H24 0.9300 . ?
C25 C26 1.381(7) . ?
C25 H25 0.9300 . ?
C26 C27 1.374(7) . ?
C26 H26 0.9300 . ?
C27 C28 1.400(6) . ?
C27 H27 0.9300 . ?
C28 H28 0.9300 . ?
C29 C34 1.372(5) . ?
C29 C30 1.395(6) . ?
C30 C31 1.382(5) . ?
C30 H30 0.9300 . ?
C31 C32 1.369(6) . ?
C31 H31 0.9300 . ?
C32 C33 1.372(6) . ?
C32 H32 0.9300 . ?
C33 C34 1.393(6) . ?
C33 H33 0.9300 . ?
C34 H34 0.9300 . ?
C35 C36 1.381(5) . ?
C35 C40 1.417(6) . ?
C36 C37 1.411(6) . ?
C36 H36 0.9300 . ?
C37 C38 1.338(7) . ?
C37 H37 0.9300 . ?
C38 C39 1.361(6) . ?
C38 H38 0.9300 . ?
C39 C40 1.388(6) . ?
C39 H39 0.9300 . ?
C40 H40 0.9300 . ?

loop_
_geom_torsion_atom_site_label_1
_geom_torsion_atom_site_label_2
_geom_torsion_atom_site_label_3
_geom_torsion_atom_site_label_4
_geom_torsion
_geom_torsion_site_symmetry_1
_geom_torsion_site_symmetry_2
_geom_torsion_site_symmetry_3
_geom_torsion_site_symmetry_4
_geom_torsion_publ_flag
C17 C1 C2 C4 166.7(8) . . . . ?
C23 C1 C2 C4 -11.3(12) . . . . ?
C17 C1 C2 C3 1.5(12) . . . . ?
C23 C1 C2 C3 -176.5(7) . . . . ?
C1 C2 C3 C4 171.8(9) . . . . ?
C1 C2 C4 C5 -62.6(11) . . . . ?
C3 C2 C4 C5 108.2(6) . . . . ?
C1 C2 C4 C3 -170.8(10) . . . . ?
C2 C3 C4 C5 -110.8(5) . . . . ?
C2 C4 C5 C6 -11.0(7) . . . . ?
C3 C4 C5 C6 58.3(6) . . . . ?
C2 C4 C5 C7 54.6(6) . . . . ?
C3 C4 C5 C7 123.9(5) . . . . ?
C2 C4 C5 C8 -157.6(4) . . . . ?
C3 C4 C5 C8 -88.3(5) . . . . ?
C4 C5 C6 C7 103.9(5) . . . . ?
C8 C5 C6 C7 -111.6(5) . . . . ?
C4 C5 C7 C6 -105.9(5) . . . . ?
C8 C5 C7 C6 109.0(5) . . . . ?
C4 C5 C8 C35 53.6(5) . . . . ?
C6 C5 C8 C35 -90.9(5) . . . . ?
C7 C5 C8 C35 -161.6(4) . . . . ?
C4 C5 C8 C29 -67.4(5) . . . . ?
C6 C5 C8 C29 148.1(4) . . . . ?
C7 C5 C8 C29 77.4(5) . . . . ?
C4 C5 C8 C9 171.4(4) . . . . ?
C6 C5 C8 C9 26.8(6) . . . . ?
C7 C5 C8 C9 -43.9(6) . . . . ?
C35 C8 C9 O1 -50.4(4) . . . . ?
C29 C8 C9 O1 70.6(4) . . . . ?
C5 C8 C9 O1 -165.9(3) . . . . ?
C35 C8 C9 C10 -175.4(4) . . . . ?
C29 C8 C9 C10 -54.4(5) . . . . ?
C5 C8 C9 C10 69.1(5) . . . . ?
O1 C9 C10 C11 -54.4(6) . . . . ?
C8 C9 C10 C11 68.8(6) . . . . ?
O1 C9 C10 C15 120.5(4) . . . . ?
C8 C9 C10 C15 -116.3(5) . . . . ?
C15 C10 C11 C12 1.5(7) . . . . ?
C9 C10 C11 C12 176.6(4) . . . . ?
C10 C11 C12 C13 -0.4(7) . . . . ?
C11 C12 C13 O2 -178.3(4) . . . . ?
C11 C12 C13 C14 0.5(7) . . . . ?
C16 O2 C13 C12 -15.0(6) . . . . ?
C16 O2 C13 C14 166.1(4) . . . . ?
C12 C13 C14 C15 -1.8(7) . . . . ?
O2 C13 C14 C15 177.1(4) . . . . ?
C13 C14 C15 C10 3.0(7) . . . . ?
C11 C10 C15 C14 -2.8(7) . . . . ?
C9 C10 C15 C14 -178.1(4) . . . . ?
C2 C1 C17 C22 156.4(5) . . . . ?
C23 C1 C17 C22 -25.6(7) . . . . ?
C2 C1 C17 C18 -23.7(7) . . . . ?
C23 C1 C17 C18 154.3(4) . . . . ?
C22 C17 C18 C19 -0.2(7) . . . . ?
C1 C17 C18 C19 179.9(4) . . . . ?
C17 C18 C19 C20 0.0(7) . . . . ?
C18 C19 C20 C21 -0.1(7) . . . . ?
C19 C20 C21 C22 0.4(8) . . . . ?
C20 C21 C22 C17 -0.6(8) . . . . ?
C18 C17 C22 C21 0.5(7) . . . . ?
C1 C17 C22 C21 -179.6(4) . . . . ?
C2 C1 C23 C28 -51.4(7) . . . . ?
C17 C1 C23 C28 130.6(5) . . . . ?
C2 C1 C23 C24 126.4(5) . . . . ?
C17 C1 C23 C24 -51.6(7) . . . . ?
C28 C23 C24 C25 0.9(8) . . . . ?
C1 C23 C24 C25 -176.9(4) . . . . ?
C23 C24 C25 C26 0.4(9) . . . . ?
C24 C25 C26 C27 -1.3(9) . . . . ?
C25 C26 C27 C28 0.8(9) . . . . ?
C24 C23 C28 C27 -1.4(8) . . . . ?
C1 C23 C28 C27 176.5(4) . . . . ?
C26 C27 C28 C23 0.5(9) . . . . ?
C35 C8 C29 C34 51.0(5) . . . . ?
C5 C8 C29 C34 167.6(4) . . . . ?
C9 C8 C29 C34 -67.7(5) . . . . ?
C35 C8 C29 C30 -136.4(4) . . . . ?
C5 C8 C29 C30 -19.8(5) . . . . ?
C9 C8 C29 C30 104.9(4) . . . . ?
C34 C29 C30 C31 1.6(6) . . . . ?
C8 C29 C30 C31 -171.3(4) . . . . ?
C29 C30 C31 C32 -0.1(7) . . . . ?
C30 C31 C32 C33 -1.0(8) . . . . ?
C31 C32 C33 C34 0.5(7) . . . . ?
C30 C29 C34 C33 -2.1(7) . . . . ?
C8 C29 C34 C33 170.8(4) . . . . ?
C32 C33 C34 C29 1.1(7) . . . . ?
C29 C8 C35 C36 20.0(6) . . . . ?
C5 C8 C35 C36 -100.6(5) . . . . ?
C9 C8 C35 C36 138.2(4) . . . . ?
C29 C8 C35 C40 -168.0(4) . . . . ?
C5 C8 C35 C40 71.4(5) . . . . ?
C9 C8 C35 C40 -49.8(5) . . . . ?
C40 C35 C36 C37 2.4(7) . . . . ?
C8 C35 C36 C37 174.5(5) . . . . ?
C35 C36 C37 C38 -3.5(8) . . . . ?
C36 C37 C38 C39 3.0(9) . . . . ?
C37 C38 C39 C40 -1.5(9) . . . . ?
C38 C39 C40 C35 0.4(8) . . . . ?
C36 C35 C40 C39 -0.9(7) . . . . ?
C8 C35 C40 C39 -173.4(4) . . . . ?

loop_
_cod_related_entry_id
_cod_related_entry_database
_cod_related_entry_code
1 ChemSpider 21188939
